data_7236589
loop_
_publ_author_name
'Zhao, Dan'
'Liu, Xiao-Hui'
'Zhao, Yue'
'Wang, Peng'
'Liu, Yi'
'Azam, Mohammad'
'Al-Resayes, Saud I.'
'Lu, Yi'
'Sun, Wei-Yin'

_publ_section_title
;
 Luminescent Cd(ii)--organic frameworks with chelating NH2 sites for
 selective detection of Fe(iii) and antibiotics
;
_journal_issue 30
_journal_name_full 'Journal of Materials Chemistry A'
_journal_page_first 15797
_journal_paper_doi 10.1039/C7TA03849F
_journal_volume 5
_journal_year 2017
_chemical_formula_moiety 'C37 H32 Cd2 N6 O8 [+ solvent]'
_chemical_formula_sum 'C37 H32 Cd2 N6 O8'
_chemical_formula_weight 913.48
_space_group_crystal_system triclinic
_space_group_IT_number 2
_space_group_name_Hall '-P 1'
_space_group_name_H-M_alt 'P -1'
_atom_sites_solution_hydrogens geom
_audit_creation_method SHELXL-2014/7
_audit_update_record
;
2017-05-04 deposited with the CCDC.
2017-07-03 downloaded from the CCDC.
;
_cell_angle_alpha 91.149(3)
_cell_angle_beta 96.514(3)
_cell_angle_gamma 112.944(3)
_cell_formula_units_Z 2
_cell_length_a 10.9405(12)
_cell_length_b 12.6609(13)
_cell_length_c 17.2175(18)
_cell_measurement_reflns_used 8911
_cell_measurement_temperature 293(2)
_cell_measurement_theta_max 27.67
_cell_measurement_theta_min 2.22
_cell_volume 2176.7(4)
_computing_cell_refinement 'Bruker SMART'
_computing_data_collection 'Bruker SMART'
_computing_data_reduction 'Bruker SMART'
_computing_molecular_graphics 'Bruker SHELXTL'
_computing_publication_material 'Bruker SHELXTL'
_computing_structure_refinement 'SHELXL-2014/7 (Sheldrick, 2014)'
_computing_structure_solution 'SHELXL-2014/7 (Sheldrick, 2014)'
_diffrn_ambient_temperature 293(2)
_diffrn_measured_fraction_theta_full 0.994
_diffrn_measured_fraction_theta_max 0.987
_diffrn_measurement_device_type 'CCD area detector'
_diffrn_measurement_method 'phi and omega scans'
_diffrn_radiation_type MoK\a
_diffrn_radiation_wavelength 0.71073
_diffrn_reflns_av_R_equivalents 0.0335
_diffrn_reflns_av_unetI/netI 0.0609
_diffrn_reflns_Laue_measured_fraction_full 0.994
_diffrn_reflns_Laue_measured_fraction_max 0.987
_diffrn_reflns_limit_h_max 14
_diffrn_reflns_limit_h_min -12
_diffrn_reflns_limit_k_max 11
_diffrn_reflns_limit_k_min -16
_diffrn_reflns_limit_l_max 22
_diffrn_reflns_limit_l_min -22
_diffrn_reflns_number 18248
_diffrn_reflns_point_group_measured_fraction_full 0.994
_diffrn_reflns_point_group_measured_fraction_max 0.987
_diffrn_reflns_theta_full 25.242
_diffrn_reflns_theta_max 27.697
_diffrn_reflns_theta_min 2.099
_diffrn_source 'sealed tube'
_exptl_absorpt_coefficient_mu 1.028
_exptl_absorpt_correction_type multi-scan
_exptl_absorpt_process_details sadabs
_exptl_crystal_colour colourless
_exptl_crystal_density_diffrn 1.394
_exptl_crystal_density_method 'not measured'
_exptl_crystal_description block
_exptl_crystal_F_000 912
_exptl_crystal_size_max 0.270
_exptl_crystal_size_mid 0.250
_exptl_crystal_size_min 0.220
_exptl_transmission_factor_max 0.7456
_exptl_transmission_factor_min 0.6275
_refine_diff_density_max 1.858
_refine_diff_density_min -1.011
_refine_diff_density_rms 0.118
_refine_ls_extinction_method none
_refine_ls_goodness_of_fit_ref 1.193
_refine_ls_hydrogen_treatment constr
_refine_ls_matrix_type full
_refine_ls_number_parameters 478
_refine_ls_number_reflns 10079
_refine_ls_number_restraints 0
_refine_ls_restrained_S_all 1.193
_refine_ls_R_factor_all 0.0756
_refine_ls_R_factor_gt 0.0524
_refine_ls_shift/su_max 0.001
_refine_ls_shift/su_mean 0.000
_refine_ls_structure_factor_coef Fsqd
_refine_ls_weighting_details 'w=1/[\s^2^(Fo^2^)+(0.0733P)^2^] where P=(Fo^2^+2Fc^2^)/3'
_refine_ls_weighting_scheme calc
_refine_ls_wR_factor_gt 0.1394
_refine_ls_wR_factor_ref 0.1486
_reflns_Friedel_coverage 0.000
_reflns_number_gt 7391
_reflns_number_total 10079
_reflns_threshold_expression 'I > 2\s(I)'
_cod_data_source_file c7ta03849f2.cif
_cod_data_source_block 4
_cod_depositor_comments
;
The following automatic conversions were performed:

data item '_exptl_absorpt_correction_type' value 'MULTI-SCAN' was
changed to 'multi-scan' in accordance with the
/home/saulius/struct/COD-crude-data/automatic-downloads/DataCite-retrospective/RSC/depositions/lib/dictionaries/cif_core.dic
dictionary named 'cif_core.dic' version 2.4.2 last updated on
2011-04-26.

Automatic conversion script
Id: cif_fix_values 6909 2019-04-08 15:41:33Z antanas 
;
_cod_database_code 7236589
_shelx_shelxl_version_number 2014/7
_shelx_space_group_comment
;
The symmetry employed for this shelxl refinement is uniquely defined
by the following loop, which should always be used as a source of
symmetry information in preference to the above space-group names.
They are only intended as comments.
;
_shelx_estimated_absorpt_t_min 0.769
_shelx_estimated_absorpt_t_max 0.806

loop_
_space_group_symop_operation_xyz
'x, y, z'
'-x, -y, -z'

loop_
_atom_site_label
_atom_site_type_symbol
_atom_site_fract_x
_atom_site_fract_y
_atom_site_fract_z
_atom_site_U_iso_or_equiv
_atom_site_adp_type
_atom_site_occupancy
_atom_site_site_symmetry_order
_atom_site_calc_flag
_atom_site_refinement_flags_posn
_atom_site_refinement_flags_adp
Cd1 Cd 0.70713(3) 0.48281(3) 0.30457(2) 0.02638(11) Uani 1 1 d . .
Cd2 Cd 1.16940(3) 0.45039(3) 0.30026(2) 0.03098(12) Uani 1 1 d . .
C1 C 0.6434(5) 0.3082(4) 0.4094(3) 0.0363(12) Uani 1 1 d . .
C2 C 0.6000(5) 0.2012(4) 0.4546(3) 0.0329(11) Uani 1 1 d . .
C3 C 0.5182(5) 0.0973(4) 0.4180(3) 0.0343(11) Uani 1 1 d . .
H3 H 0.4881 0.0927 0.3648 0.041 Uiso 1 1 calc R U
C4 C 0.6459(5) 0.2100(4) 0.5353(3) 0.0412(13) Uani 1 1 d . .
H4 H 0.7028 0.2809 0.5602 0.049 Uiso 1 1 calc R U
C5 C 0.6065(5) 0.1133(4) 0.5775(3) 0.0404(12) Uani 1 1 d . .
H5 H 0.6357 0.1200 0.6309 0.049 Uiso 1 1 calc R U
C6 C 0.5226(4) 0.0047(4) 0.5407(3) 0.0313(10) Uani 1 1 d . .
C7 C 0.7918(6) 0.6868(4) 0.3891(3) 0.0429(14) Uani 1 1 d . .
C8 C 0.8511(6) 0.8084(5) 0.4310(3) 0.0436(14) Uani 1 1 d . .
C9 C 0.7651(6) 0.8571(4) 0.4553(3) 0.0443(14) Uani 1 1 d . .
H9 H 0.6728 0.8170 0.4444 0.053 Uiso 1 1 calc R U
C10 C 0.9865(6) 0.8643(4) 0.4457(3) 0.0441(14) Uani 1 1 d . .
H10 H 1.0414 0.8305 0.4287 0.053 Uiso 1 1 calc R U
C11 C 1.0460(5) 0.9783(4) 0.4884(3) 0.0358(12) Uani 1 1 d . .
C12 C 1.1832(5) 1.0353(5) 0.5045(3) 0.0455(13) Uani 1 1 d . .
H12 H 1.2397 1.0024 0.4888 0.055 Uiso 1 1 calc R U
C13 C 0.5869(7) 0.5521(5) 0.1793(3) 0.0451(15) Uani 1 1 d . .
C14 C 0.9140(4) 0.4430(3) 0.1967(3) 0.0265(10) Uani 1 1 d . .
C15 C 0.8320(5) 0.4415(4) 0.1195(3) 0.0361(12) Uani 1 1 d . .
C16 C 0.6982(6) 0.3734(5) 0.1052(4) 0.0542(17) Uani 1 1 d . .
H16 H 0.6531 0.3229 0.1407 0.065 Uiso 1 1 calc R U
C17 C 0.6278(5) 0.3872(5) 0.0245(4) 0.0534(17) Uani 1 1 d . .
C18 C 0.4915(7) 0.3227(5) 0.0103(4) 0.0651(19) Uani 1 1 d . .
H18 H 0.4471 0.2701 0.0450 0.078 Uiso 1 1 calc R U
C19 C 0.4240(7) 0.3401(5) -0.0583(3) 0.0586(17) Uani 1 1 d . .
H19 H 0.3325 0.2976 -0.0709 0.070 Uiso 1 1 calc R U
C20 C 0.4951(7) 0.4234(6) -0.1098(3) 0.0551(17) Uani 1 1 d . .
C21 C 0.6239(8) 0.4852(6) -0.0963(4) 0.0648(19) Uani 1 1 d . .
H21 H 0.6663 0.5393 -0.1306 0.078 Uiso 1 1 calc R U
C22 C 0.7031(7) 0.4665(5) -0.0226(4) 0.0562(16) Uani 1 1 d . .
C23 C 0.8336(8) 0.5251(7) -0.0087(4) 0.083(3) Uani 1 1 d . .
H23 H 0.8804 0.5715 -0.0455 0.100 Uiso 1 1 calc R U
C24 C 0.8985(7) 0.5151(6) 0.0630(3) 0.0595(18) Uani 1 1 d . .
H24 H 0.9899 0.5586 0.0746 0.071 Uiso 1 1 calc R U
C25 C 1.0103(5) 0.3553(4) 0.4374(2) 0.0322(11) Uani 1 1 d . .
H25A H 0.9481 0.3568 0.4730 0.039 Uiso 1 1 calc R U
H25B H 1.0810 0.3391 0.4671 0.039 Uiso 1 1 calc R U
C26 C 0.9367(4) 0.2594(4) 0.3728(2) 0.0268(10) Uani 1 1 d . .
H26A H 0.8984 0.1869 0.3966 0.032 Uiso 1 1 calc R U
H26B H 0.8637 0.2742 0.3446 0.032 Uiso 1 1 calc R U
C27 C 1.1175(5) 0.1981(4) 0.3509(3) 0.0365(12) Uani 1 1 d . .
H27A H 1.0719 0.1150 0.3466 0.044 Uiso 1 1 calc R U
H27B H 1.1442 0.2231 0.4061 0.044 Uiso 1 1 calc R U
C28 C 1.2406(6) 0.2326(5) 0.3095(4) 0.0529(15) Uani 1 1 d . .
H28A H 1.3005 0.1992 0.3336 0.064 Uiso 1 1 calc R U
H28B H 1.2149 0.2038 0.2550 0.064 Uiso 1 1 calc R U
C29 C 0.9476(5) 0.1893(4) 0.2403(2) 0.0305(11) Uani 1 1 d . .
H29A H 1.0077 0.1702 0.2108 0.037 Uiso 1 1 calc R U
H29B H 0.9203 0.2428 0.2110 0.037 Uiso 1 1 calc R U
C30 C 0.8236(5) 0.0799(4) 0.2440(2) 0.0275(10) Uani 1 1 d . .
C31 C 0.8292(5) -0.0274(4) 0.2519(3) 0.0299(10) Uani 1 1 d . .
H31 H 0.9119 -0.0331 0.2584 0.036 Uiso 1 1 calc R U
C32 C 0.7133(5) -0.1257(4) 0.2501(3) 0.0295(10) Uani 1 1 d . .
H32 H 0.7174 -0.1974 0.2549 0.035 Uiso 1 1 calc R U
C33 C 0.5919(4) -0.1154(4) 0.2410(2) 0.0297(11) Uani 1 1 d . .
C34 C 0.5844(5) -0.0098(4) 0.2327(3) 0.0361(12) Uani 1 1 d . .
H34 H 0.5017 -0.0040 0.2261 0.043 Uiso 1 1 calc R U
C35 C 0.6993(5) 0.0859(4) 0.2344(3) 0.0363(12) Uani 1 1 d . .
H35 H 0.6942 0.1571 0.2290 0.044 Uiso 1 1 calc R U
C36 C 0.2637(5) -0.3135(4) 0.2135(4) 0.0570(18) Uani 1 1 d . .
H36 H 0.1738 -0.3378 0.1935 0.068 Uiso 1 1 calc R U
C37 C 0.4390(5) -0.3086(4) 0.2787(3) 0.0286(10) Uani 1 1 d . .
H37 H 0.5005 -0.3255 0.3125 0.034 Uiso 1 1 calc R U
N1 N 1.0246(4) 0.2495(3) 0.3169(2) 0.0250(8) Uani 1 1 d . .
N2 N 1.3103(5) 0.3595(4) 0.3146(4) 0.0659(16) Uani 1 1 d . .
H2A H 1.3643 0.3796 0.2777 0.079 Uiso 1 1 calc R U
H2B H 1.3609 0.3825 0.3610 0.079 Uiso 1 1 calc R U
N3 N 1.0689(4) 0.4694(3) 0.4055(2) 0.0311(9) Uani 1 1 d . .
H3A H 1.1287 0.5197 0.4419 0.037 Uiso 1 1 calc R U
H3B H 1.0050 0.4947 0.3910 0.037 Uiso 1 1 calc R U
N4 N 0.4684(4) -0.2154(3) 0.2387(2) 0.0337(10) Uani 1 1 d . .
N5 N 0.3102(4) -0.3740(3) 0.2637(2) 0.0348(10) Uani 1 1 d . .
N6 N 0.3557(4) -0.2178(4) 0.1954(3) 0.0642(17) Uani 1 1 d . .
O1 O 0.5962(4) 0.2987(3) 0.3377(2) 0.0470(9) Uani 1 1 d . .
O2 O 0.7256(4) 0.4011(3) 0.4427(2) 0.0564(11) Uani 1 1 d . .
O3 O 0.8617(3) 0.4299(3) 0.25846(18) 0.0334(8) Uani 1 1 d . .
O4 O 1.0344(3) 0.4564(3) 0.19322(18) 0.0304(7) Uani 1 1 d . .
O5 O 0.6704(4) 0.6325(3) 0.3818(2) 0.0464(10) Uani 1 1 d . .
O6 O 0.8730(4) 0.6470(3) 0.3652(2) 0.0514(11) Uani 1 1 d . .
O7 O 0.5258(4) 0.4638(4) 0.2190(2) 0.0517(11) Uani 1 1 d . .
O8 O 0.7037(4) 0.6119(3) 0.1953(2) 0.0499(10) Uani 1 1 d . .

loop_
_atom_site_aniso_label
_atom_site_aniso_U_11
_atom_site_aniso_U_22
_atom_site_aniso_U_33
_atom_site_aniso_U_23
_atom_site_aniso_U_13
_atom_site_aniso_U_12
Cd1 0.02277(18) 0.02192(17) 0.02972(18) 0.00262(13) -0.00747(13) 0.00664(13)
Cd2 0.02533(19) 0.02324(18) 0.0338(2) 0.00763(14) -0.00325(14) -0.00017(14)
C1 0.031(3) 0.031(3) 0.054(3) 0.011(2) 0.014(2) 0.018(2)
C2 0.027(2) 0.030(2) 0.049(3) 0.010(2) 0.013(2) 0.016(2)
C3 0.031(3) 0.035(3) 0.042(3) 0.009(2) 0.009(2) 0.017(2)
C4 0.039(3) 0.027(3) 0.054(3) 0.005(2) 0.010(3) 0.009(2)
C5 0.047(3) 0.037(3) 0.038(3) 0.003(2) 0.004(2) 0.017(2)
C6 0.021(2) 0.029(2) 0.047(3) 0.005(2) 0.007(2) 0.012(2)
C7 0.064(4) 0.030(3) 0.032(3) 0.008(2) -0.011(3) 0.021(3)
C8 0.048(3) 0.039(3) 0.034(3) 0.006(2) -0.014(2) 0.012(3)
C9 0.041(3) 0.035(3) 0.049(3) -0.003(2) -0.009(3) 0.010(2)
C10 0.054(4) 0.035(3) 0.043(3) 0.008(2) -0.001(3) 0.020(3)
C11 0.032(3) 0.047(3) 0.032(2) 0.013(2) 0.002(2) 0.020(2)
C12 0.035(3) 0.050(3) 0.055(3) 0.007(3) 0.004(3) 0.021(3)
C13 0.079(5) 0.060(4) 0.019(2) -0.002(2) -0.002(3) 0.054(4)
C14 0.024(2) 0.0150(19) 0.036(2) 0.0026(17) -0.0057(19) 0.0054(17)
C15 0.033(3) 0.041(3) 0.040(3) -0.010(2) -0.012(2) 0.025(2)
C16 0.039(3) 0.055(4) 0.070(4) -0.026(3) -0.025(3) 0.029(3)
C17 0.028(3) 0.052(4) 0.078(4) -0.041(3) -0.014(3) 0.023(3)
C18 0.056(4) 0.051(4) 0.072(4) 0.006(3) -0.014(3) 0.010(3)
C19 0.058(4) 0.056(4) 0.058(4) 0.002(3) -0.015(3) 0.023(3)
C20 0.065(4) 0.066(4) 0.049(3) -0.014(3) -0.011(3) 0.047(4)
C21 0.075(5) 0.069(5) 0.055(4) -0.014(3) 0.005(4) 0.035(4)
C22 0.062(4) 0.051(4) 0.066(4) 0.013(3) 0.021(3) 0.029(3)
C23 0.080(6) 0.106(6) 0.055(4) 0.013(4) -0.017(4) 0.034(5)
C24 0.077(5) 0.075(5) 0.034(3) 0.008(3) -0.006(3) 0.041(4)
C25 0.039(3) 0.032(2) 0.024(2) 0.0051(19) -0.001(2) 0.013(2)
C26 0.025(2) 0.022(2) 0.029(2) 0.0057(17) 0.0045(18) 0.0040(18)
C27 0.035(3) 0.031(3) 0.044(3) 0.008(2) 0.000(2) 0.014(2)
C28 0.041(3) 0.046(3) 0.077(4) 0.012(3) 0.009(3) 0.021(3)
C29 0.033(3) 0.019(2) 0.029(2) 0.0002(18) -0.004(2) 0.0016(19)
C30 0.029(2) 0.017(2) 0.029(2) 0.0022(17) -0.0006(19) 0.0027(18)
C31 0.028(2) 0.024(2) 0.036(2) 0.0023(19) 0.003(2) 0.0093(19)
C32 0.033(3) 0.018(2) 0.035(2) 0.0013(18) 0.002(2) 0.0084(19)
C33 0.027(2) 0.021(2) 0.028(2) 0.0043(18) -0.0050(19) -0.0026(18)
C34 0.023(2) 0.026(2) 0.056(3) 0.001(2) -0.005(2) 0.009(2)
C35 0.035(3) 0.020(2) 0.048(3) 0.005(2) -0.006(2) 0.007(2)
C36 0.030(3) 0.032(3) 0.091(4) 0.023(3) -0.022(3) 0.000(2)
C37 0.028(2) 0.017(2) 0.034(2) 0.0004(18) -0.0029(19) 0.0038(18)
N1 0.0221(18) 0.0166(17) 0.0299(19) 0.0013(14) -0.0016(15) 0.0021(15)
N2 0.031(3) 0.059(3) 0.110(4) 0.035(3) 0.020(3) 0.016(2)
N3 0.029(2) 0.026(2) 0.034(2) -0.0031(16) -0.0087(17) 0.0100(17)
N4 0.025(2) 0.0225(19) 0.044(2) 0.0070(17) -0.0088(18) 0.0030(16)
N5 0.0214(19) 0.028(2) 0.045(2) 0.0074(18) -0.0060(18) 0.0017(16)
N6 0.031(2) 0.036(3) 0.098(4) 0.031(3) -0.029(3) -0.007(2)
O1 0.042(2) 0.035(2) 0.065(2) 0.0169(18) 0.0162(19) 0.0127(17)
O2 0.068(3) 0.025(2) 0.074(3) 0.0160(19) 0.011(2) 0.015(2)
O3 0.0315(18) 0.0391(19) 0.0342(17) 0.0130(15) 0.0020(15) 0.0189(15)
O4 0.0199(16) 0.0296(17) 0.0353(17) 0.0055(14) -0.0049(13) 0.0049(13)
O5 0.054(2) 0.0321(19) 0.042(2) -0.0029(16) -0.0197(18) 0.0134(18)
O6 0.050(2) 0.033(2) 0.056(2) -0.0027(18) -0.021(2) 0.0070(18)
O7 0.029(2) 0.087(3) 0.042(2) -0.005(2) -0.0100(17) 0.030(2)
O8 0.062(3) 0.048(2) 0.043(2) 0.0006(18) -0.007(2) 0.029(2)

loop_
_atom_type_symbol
_atom_type_description
_atom_type_scat_dispersion_real
_atom_type_scat_dispersion_imag
_atom_type_scat_source
C C 0.0033 0.0016 'International Tables Vol C Tables 4.2.6.8 and 6.1.1.4'
Cd Cd -0.8075 1.2024 'International Tables Vol C Tables 4.2.6.8 and 6.1.1.4'
N N 0.0061 0.0033 'International Tables Vol C Tables 4.2.6.8 and 6.1.1.4'
O O 0.0106 0.0060 'International Tables Vol C Tables 4.2.6.8 and 6.1.1.4'
H H 0.0000 0.0000 'International Tables Vol C Tables 4.2.6.8 and 6.1.1.4'

loop_
_geom_angle_atom_site_label_1
_geom_angle_atom_site_label_2
_geom_angle_atom_site_label_3
_geom_angle
_geom_angle_site_symmetry_1
_geom_angle_site_symmetry_3
O3 Cd1 O7 116.80(13) . .
O3 Cd1 O1 89.70(13) . .
O7 Cd1 O1 89.19(15) . .
O3 Cd1 O6 90.44(15) . .
O7 Cd1 O6 128.95(15) . .
O1 Cd1 O6 135.97(14) . .
O3 Cd1 O5 145.31(12) . .
O7 Cd1 O5 88.94(13) . .
O1 Cd1 O5 114.92(14) . .
O6 Cd1 O5 54.88(14) . .
O3 Cd1 O8 93.97(13) . .
O7 Cd1 O8 54.40(15) . .
O1 Cd1 O8 140.58(14) . .
O6 Cd1 O8 83.29(13) . .
O5 Cd1 O8 82.27(12) . .
O3 Cd1 O2 95.22(12) . .
O7 Cd1 O2 130.78(15) . .
O1 Cd1 O2 52.62(13) . .
O6 Cd1 O2 83.56(13) . .
O5 Cd1 O2 82.71(12) . .
O8 Cd1 O2 163.99(12) . .
N2 Cd2 O4 129.32(19) . .
N2 Cd2 N3 117.97(18) . .
O4 Cd2 N3 106.38(13) . .
N2 Cd2 N5 100.47(16) . 1_665
O4 Cd2 N5 83.48(12) . 1_665
N3 Cd2 N5 111.97(15) . 1_665
N2 Cd2 N1 75.49(15) . .
O4 Cd2 N1 91.83(11) . .
N3 Cd2 N1 78.06(13) . .
N5 Cd2 N1 169.77(14) 1_665 .
O2 C1 O1 122.3(5) . .
O2 C1 C2 119.6(5) . .
O1 C1 C2 118.0(4) . .
C3 C2 C4 120.0(4) . .
C3 C2 C1 120.6(5) . .
C4 C2 C1 119.4(4) . .
C2 C3 C6 121.5(4) . 2_656
C2 C3 H3 119.2 . .
C6 C3 H3 119.2 2_656 .
C5 C4 C2 120.0(5) . .
C5 C4 H4 120.0 . .
C2 C4 H4 120.0 . .
C4 C5 C6 120.9(5) . .
C4 C5 H5 119.5 . .
C6 C5 H5 119.5 . .
C5 C6 C6 119.2(5) . 2_656
C5 C6 C3 122.5(4) . 2_656
C6 C6 C3 118.3(5) 2_656 2_656
O5 C7 O6 123.3(5) . .
O5 C7 C8 118.8(6) . .
O6 C7 C8 117.9(5) . .
C10 C8 C9 121.6(5) . .
C10 C8 C7 118.7(6) . .
C9 C8 C7 119.7(5) . .
C12 C9 C8 120.4(5) 2_776 .
C12 C9 H9 119.8 2_776 .
C8 C9 H9 119.8 . .
C8 C10 C11 119.9(6) . .
C8 C10 H10 120.0 . .
C11 C10 H10 120.0 . .
C12 C11 C11 123.9(6) . 2_776
C12 C11 C10 120.5(5) . .
C11 C11 C10 115.6(6) 2_776 .
C11 C12 C9 118.6(6) . 2_776
C11 C12 H12 120.7 . .
C9 C12 H12 120.7 2_776 .
O8 C13 O7 122.3(5) . .
O8 C13 C20 120.0(6) . 2_665
O7 C13 C20 117.7(6) . 2_665
O3 C14 O4 124.1(4) . .
O3 C14 C15 119.9(4) . .
O4 C14 C15 116.0(4) . .
C16 C15 C24 121.2(5) . .
C16 C15 C14 121.3(5) . .
C24 C15 C14 117.4(5) . .
C15 C16 C17 114.5(6) . .
C15 C16 H16 122.7 . .
C17 C16 H16 122.7 . .
C18 C17 C22 126.5(6) . .
C18 C17 C16 115.4(6) . .
C22 C17 C16 117.9(5) . .
C17 C18 C19 116.7(7) . .
C17 C18 H18 121.6 . .
C19 C18 H18 121.6 . .
C18 C19 C20 120.2(6) . .
C18 C19 H19 119.9 . .
C20 C19 H19 119.9 . .
C21 C20 C19 123.3(6) . .
C21 C20 C13 118.9(7) . 2_665
C19 C20 C13 117.6(6) . 2_665
C20 C21 C22 118.4(7) . .
C20 C21 H21 120.8 . .
C22 C21 H21 120.8 . .
C23 C22 C17 125.4(7) . .
C23 C22 C21 119.7(6) . .
C17 C22 C21 114.9(6) . .
C22 C23 C24 117.5(8) . .
C22 C23 H23 121.2 . .
C24 C23 H23 121.2 . .
C23 C24 C15 123.0(7) . .
C23 C24 H24 118.5 . .
C15 C24 H24 118.5 . .
N3 C25 C26 112.1(3) . .
N3 C25 H25A 109.2 . .
C26 C25 H25A 109.2 . .
N3 C25 H25B 109.2 . .
C26 C25 H25B 109.2 . .
H25A C25 H25B 107.9 . .
N1 C26 C25 112.8(4) . .
N1 C26 H26A 109.0 . .
C25 C26 H26A 109.0 . .
N1 C26 H26B 109.0 . .
C25 C26 H26B 109.0 . .
H26A C26 H26B 107.8 . .
N1 C27 C28 111.3(4) . .
N1 C27 H27A 109.4 . .
C28 C27 H27A 109.4 . .
N1 C27 H27B 109.4 . .
C28 C27 H27B 109.4 . .
H27A C27 H27B 108.0 . .
N2 C28 C27 109.9(5) . .
N2 C28 H28A 109.7 . .
C27 C28 H28A 109.7 . .
N2 C28 H28B 109.7 . .
C27 C28 H28B 109.7 . .
H28A C28 H28B 108.2 . .
N1 C29 C30 116.7(4) . .
N1 C29 H29A 108.1 . .
C30 C29 H29A 108.1 . .
N1 C29 H29B 108.1 . .
C30 C29 H29B 108.1 . .
H29A C29 H29B 107.3 . .
C35 C30 C31 118.3(4) . .
C35 C30 C29 118.8(4) . .
C31 C30 C29 122.8(4) . .
C30 C31 C32 120.9(4) . .
C30 C31 H31 119.6 . .
C32 C31 H31 119.6 . .
C33 C32 C31 118.7(4) . .
C33 C32 H32 120.6 . .
C31 C32 H32 120.6 . .
C32 C33 C34 121.2(4) . .
C32 C33 N4 120.7(4) . .
C34 C33 N4 118.1(4) . .
C33 C34 C35 119.3(5) . .
C33 C34 H34 120.4 . .
C35 C34 H34 120.4 . .
C30 C35 C34 121.6(4) . .
C30 C35 H35 119.2 . .
C34 C35 H35 119.2 . .
N6 C36 N5 114.5(5) . .
N6 C36 H36 122.8 . .
N5 C36 H36 122.8 . .
N5 C37 N4 110.3(4) . .
N5 C37 H37 124.8 . .
N4 C37 H37 124.8 . .
C26 N1 C27 112.2(3) . .
C26 N1 C29 112.3(3) . .
C27 N1 C29 112.4(4) . .
C26 N1 Cd2 103.7(2) . .
C27 N1 Cd2 104.7(3) . .
C29 N1 Cd2 111.0(2) . .
C28 N2 Cd2 113.3(3) . .
C28 N2 H2A 108.9 . .
Cd2 N2 H2A 108.9 . .
C28 N2 H2B 108.9 . .
Cd2 N2 H2B 108.9 . .
H2A N2 H2B 107.7 . .
C25 N3 Cd2 108.1(3) . .
C25 N3 H3A 110.1 . .
Cd2 N3 H3A 110.1 . .
C25 N3 H3B 110.1 . .
Cd2 N3 H3B 110.1 . .
H3A N3 H3B 108.4 . .
C37 N4 N6 109.5(4) . .
C37 N4 C33 130.5(4) . .
N6 N4 C33 119.7(4) . .
C37 N5 C36 102.9(4) . .
C37 N5 Cd2 136.0(3) . 1_445
C36 N5 Cd2 121.1(3) . 1_445
C36 N6 N4 102.7(4) . .
C1 O1 Cd1 100.3(3) . .
C1 O2 Cd1 84.8(3) . .
C14 O3 Cd1 134.7(3) . .
C14 O4 Cd2 121.5(3) . .
C7 O5 Cd1 87.1(4) . .
C7 O6 Cd1 94.3(3) . .
C13 O7 Cd1 96.3(3) . .
C13 O8 Cd1 87.0(3) . .

loop_
_geom_bond_atom_site_label_1
_geom_bond_atom_site_label_2
_geom_bond_distance
_geom_bond_site_symmetry_2
Cd1 O3 2.260(3) .
Cd1 O7 2.261(3) .
Cd1 O1 2.288(3) .
Cd1 O6 2.291(3) .
Cd1 O5 2.477(4) .
Cd1 O8 2.523(4) .
Cd1 O2 2.630(4) .
Cd2 N2 2.252(5) .
Cd2 O4 2.250(3) .
Cd2 N3 2.279(4) .
Cd2 N5 2.306(4) 1_665
Cd2 N1 2.460(3) .
C1 O2 1.246(6) .
C1 O1 1.267(6) .
C1 C2 1.513(6) .
C2 C3 1.360(7) .
C2 C4 1.410(7) .
C3 C6 1.425(6) 2_656
C3 H3 0.9300 .
C4 C5 1.380(7) .
C4 H4 0.9300 .
C5 C6 1.409(7) .
C5 H5 0.9300 .
C6 C6 1.418(9) 2_656
C6 C3 1.425(6) 2_656
C7 O5 1.224(7) .
C7 O6 1.279(7) .
C7 C8 1.543(7) .
C8 C10 1.360(8) .
C8 C9 1.405(8) .
C9 C12 1.388(7) 2_776
C9 H9 0.9300 .
C10 C11 1.471(7) .
C10 H10 0.9300 .
C11 C12 1.380(7) .
C11 C11 1.410(10) 2_776
C12 C9 1.388(7) 2_776
C12 H12 0.9300 .
C13 O8 1.200(7) .
C13 O7 1.310(7) .
C13 C20 1.523(7) 2_665
C14 O3 1.248(6) .
C14 O4 1.269(6) .
C14 C15 1.513(6) .
C15 C16 1.368(7) .
C15 C24 1.418(8) .
C16 C17 1.557(8) .
C16 H16 0.9300 .
C17 C18 1.382(8) .
C17 C22 1.373(9) .
C18 C19 1.389(8) .
C18 H18 0.9300 .
C19 C20 1.434(9) .
C19 H19 0.9300 .
C20 C21 1.308(9) .
C20 C13 1.523(7) 2_665
C21 C22 1.531(9) .
C21 H21 0.9300 .
C22 C23 1.317(10) .
C23 C24 1.386(8) .
C23 H23 0.9300 .
C24 H24 0.9300 .
C25 N3 1.479(5) .
C25 C26 1.530(6) .
C25 H25A 0.9700 .
C25 H25B 0.9700 .
C26 N1 1.472(6) .
C26 H26A 0.9700 .
C26 H26B 0.9700 .
C27 N1 1.482(6) .
C27 C28 1.511(8) .
C27 H27A 0.9700 .
C27 H27B 0.9700 .
C28 N2 1.481(7) .
C28 H28A 0.9700 .
C28 H28B 0.9700 .
C29 N1 1.496(5) .
C29 C30 1.523(6) .
C29 H29A 0.9700 .
C29 H29B 0.9700 .
C30 C35 1.383(7) .
C30 C31 1.393(6) .
C31 C32 1.385(6) .
C31 H31 0.9300 .
C32 C33 1.376(7) .
C32 H32 0.9300 .
C33 C34 1.381(6) .
C33 N4 1.443(5) .
C34 C35 1.361(6) .
C34 H34 0.9300 .
C35 H35 0.9300 .
C36 N6 1.309(7) .
C36 N5 1.350(6) .
C36 H36 0.9300 .
C37 N5 1.318(6) .
C37 N4 1.325(5) .
C37 H37 0.9300 .
N2 H2A 0.8900 .
N2 H2B 0.8900 .
N3 H3A 0.8900 .
N3 H3B 0.8900 .
N4 N6 1.357(5) .
N5 Cd2 2.306(4) 1_445

loop_
_geom_torsion_atom_site_label_1
_geom_torsion_atom_site_label_2
_geom_torsion_atom_site_label_3
_geom_torsion_atom_site_label_4
_geom_torsion
_geom_torsion_site_symmetry_1
_geom_torsion_site_symmetry_4
O2 C1 C2 C3 -175.1(5) . .
O1 C1 C2 C3 3.2(7) . .
O2 C1 C2 C4 4.6(7) . .
O1 C1 C2 C4 -177.1(5) . .
C4 C2 C3 C6 -0.4(8) . 2_656
C1 C2 C3 C6 179.3(4) . 2_656
C3 C2 C4 C5 -0.8(8) . .
C1 C2 C4 C5 179.5(5) . .
C2 C4 C5 C6 1.3(8) . .
C4 C5 C6 C6 -0.5(9) . 2_656
C4 C5 C6 C3 178.8(5) . 2_656
O5 C7 C8 C10 173.8(5) . .
O6 C7 C8 C10 -4.7(7) . .
O5 C7 C8 C9 -4.0(7) . .
O6 C7 C8 C9 177.4(5) . .
C10 C8 C9 C12 -0.1(8) . 2_776
C7 C8 C9 C12 177.7(5) . 2_776
C9 C8 C10 C11 0.4(8) . .
C7 C8 C10 C11 -177.4(4) . .
C8 C10 C11 C12 179.2(5) . .
C8 C10 C11 C11 0.2(8) . 2_776
C11 C11 C12 C9 -1.3(9) 2_776 2_776
C10 C11 C12 C9 179.8(5) . 2_776
O3 C14 C15 C16 -33.7(7) . .
O4 C14 C15 C16 145.4(5) . .
O3 C14 C15 C24 145.2(5) . .
O4 C14 C15 C24 -35.7(6) . .
C24 C15 C16 C17 -1.9(8) . .
C14 C15 C16 C17 177.0(4) . .
C15 C16 C17 C18 -177.4(5) . .
C15 C16 C17 C22 -1.7(8) . .
C22 C17 C18 C19 -0.3(10) . .
C16 C17 C18 C19 175.0(5) . .
C17 C18 C19 C20 -1.2(10) . .
C18 C19 C20 C21 0.8(10) . .
C18 C19 C20 C13 -173.4(6) . 2_665
C19 C20 C21 C22 1.0(10) . .
C13 C20 C21 C22 175.1(5) 2_665 .
C18 C17 C22 C23 -178.3(8) . .
C16 C17 C22 C23 6.5(10) . .
C18 C17 C22 C21 2.0(10) . .
C16 C17 C22 C21 -173.2(5) . .
C20 C21 C22 C23 178.0(7) . .
C20 C21 C22 C17 -2.3(9) . .
C17 C22 C23 C24 -7.0(12) . .
C21 C22 C23 C24 172.7(6) . .
C22 C23 C24 C15 2.8(12) . .
C16 C15 C24 C23 1.5(10) . .
C14 C15 C24 C23 -177.4(6) . .
N3 C25 C26 N1 60.0(5) . .
N1 C27 C28 N2 58.2(6) . .
N1 C29 C30 C35 99.2(5) . .
N1 C29 C30 C31 -84.9(6) . .
C35 C30 C31 C32 0.1(7) . .
C29 C30 C31 C32 -175.9(4) . .
C30 C31 C32 C33 -0.6(7) . .
C31 C32 C33 C34 0.9(7) . .
C31 C32 C33 N4 179.9(4) . .
C32 C33 C34 C35 -0.7(8) . .
N4 C33 C34 C35 -179.8(4) . .
C31 C30 C35 C34 0.1(7) . .
C29 C30 C35 C34 176.3(4) . .
C33 C34 C35 C30 0.2(8) . .
C25 C26 N1 C27 73.4(4) . .
C25 C26 N1 C29 -158.9(4) . .
C25 C26 N1 Cd2 -39.0(4) . .
C28 C27 N1 C26 -156.1(4) . .
C28 C27 N1 C29 76.2(5) . .
C28 C27 N1 Cd2 -44.3(5) . .
C30 C29 N1 C26 -45.4(5) . .
C30 C29 N1 C27 82.3(5) . .
C30 C29 N1 Cd2 -160.9(3) . .
C27 C28 N2 Cd2 -39.6(6) . .
C26 C25 N3 Cd2 -44.2(4) . .
N5 C37 N4 N6 0.2(6) . .
N5 C37 N4 C33 173.9(5) . .
C32 C33 N4 C37 37.9(8) . .
C34 C33 N4 C37 -143.0(5) . .
C32 C33 N4 N6 -148.9(5) . .
C34 C33 N4 N6 30.2(7) . .
N4 C37 N5 C36 -1.1(6) . .
N4 C37 N5 Cd2 177.7(4) . 1_445
N6 C36 N5 C37 1.8(8) . .
N6 C36 N5 Cd2 -177.3(5) . 1_445
N5 C36 N6 N4 -1.7(8) . .
C37 N4 N6 C36 0.8(7) . .
C33 N4 N6 C36 -173.7(5) . .
O2 C1 O1 Cd1 1.1(6) . .
C2 C1 O1 Cd1 -177.1(4) . .
O1 C1 O2 Cd1 -1.0(5) . .
C2 C1 O2 Cd1 177.3(4) . .
O4 C14 O3 Cd1 145.6(3) . .
C15 C14 O3 Cd1 -35.3(6) . .
O3 C14 O4 Cd2 2.8(6) . .
C15 C14 O4 Cd2 -176.2(3) . .
O6 C7 O5 Cd1 -5.9(5) . .
C8 C7 O5 Cd1 175.6(4) . .
O5 C7 O6 Cd1 6.4(5) . .
C8 C7 O6 Cd1 -175.1(3) . .
O8 C13 O7 Cd1 -0.4(6) . .
C20 C13 O7 Cd1 178.5(4) 2_665 .
O7 C13 O8 Cd1 0.3(5) . .
C20 C13 O8 Cd1 -178.5(4) 2_665 .
